data_4349407
loop_
_publ_author_name
'Yogendra, Sivathmeehan'
'Hennersdorf, Felix'
'Weigand, Jan J.'

_publ_section_title
;
 Nitrogen-Phosphorus(III)-Chalcogen Macrocycles for the Synthesis of
 Polynuclear Silver(I) Sandwich Complexes.
;
_journal_issue 15
_journal_name_full 'Inorganic chemistry'
_journal_page_first 8698
_journal_page_last 8704
_journal_paper_doi 10.1021/acs.inorgchem.7b00141
_journal_volume 56
_journal_year 2017
_chemical_formula_moiety 'C56 H52 Ag4 F12 N4 O12 P8 S8, 5(C2 H4 Cl2)'
_chemical_formula_sum 'C66 H72 Ag4 Cl10 F12 N4 O12 P8 S8'
_chemical_formula_weight 2631.49
_space_group_crystal_system monoclinic
_space_group_IT_number 15
_space_group_name_Hall '-C 2yc'
_space_group_name_H-M_alt 'C 1 2/c 1'
_atom_sites_solution_hydrogens geom
_audit_creation_date 2015-10-18
_audit_creation_method
;
Olex2 1.2
(compiled 2015.09.30 svn.r3233 for OlexSys, GUI svn.r5103)
;
_cell_angle_alpha 90
_cell_angle_beta 91.735(2)
_cell_angle_gamma 90
_cell_formula_units_Z 4
_cell_length_a 18.9653(4)
_cell_length_b 28.0732(4)
_cell_length_c 17.7396(3)
_cell_measurement_reflns_used 16437
_cell_measurement_temperature 100.0(2)
_cell_measurement_theta_max 76.2070
_cell_measurement_theta_min 3.7410
_cell_volume 9440.5(3)
_computing_cell_refinement 'CrysAlisPro 1.171.38.41 (Rigaku OD, 2015)'
_computing_data_collection 'CrysAlisPro 1.171.38.41 (Rigaku OD, 2015)'
_computing_data_reduction 'CrysAlisPro 1.171.38.41 (Rigaku OD, 2015)'
_computing_molecular_graphics 'Olex2 (Dolomanov et al., 2009)'
_computing_publication_material 'Olex2 (Dolomanov et al., 2009)'
_computing_structure_refinement 'ShelXL (Sheldrick, 2015)'
_computing_structure_solution 'ShelXT (Sheldrick, 2015)'
_diffrn_ambient_environment N~2~
_diffrn_ambient_temperature 100.0(2)
_diffrn_detector 'CCD plate'
_diffrn_detector_area_resol_mean 10.5700
_diffrn_detector_type AtlasS2
_diffrn_measured_fraction_theta_full 1.000
_diffrn_measured_fraction_theta_max 0.995
_diffrn_measurement_details
;
List of Runs (angles in degrees, time in seconds):

  # Type    Start    End  Width  t~exp~   \w     \q     \k     \f   Frames
#--------------------------------------------------------------------------
  1  \w     29.00 110.00   1.00    2.50    --   42.75  38.00 -30.00   81
  2  \w     51.00 115.00   1.00    2.50    --   42.75  38.00-120.00   64
  3  \w     84.00 167.00   1.00   10.00    --  111.00  61.00-180.00   83
  4  \w     96.00 123.00   1.00   10.00    --  111.00 125.00 -30.00   27
  5  \w    147.00 174.00   1.00   10.00    --  111.00 125.00 -30.00   27
  6  \w    130.00 171.00   1.00   10.00    --  111.00 125.00  60.00   41
  7  \w    152.00 178.00   1.00   10.00    --  111.00  61.00  90.00   26
  8  \w    121.00 175.00   1.00   10.00    --  111.00  61.00  30.00   54
  9  \w    107.00 173.00   1.00   10.00    --  111.00 125.00  90.00   66
 10  \w     94.00 127.00   1.00   10.00    --  111.00 125.00  60.00   33
 11  \w     83.00 170.00   1.00   10.00    --  111.00  61.00  60.00   87
 12  \w     87.00 114.00   1.00   10.00    --  111.00  61.00  30.00   27
 13  \w     83.00 135.00   1.00   10.00    --  111.00  61.00  90.00   52
 14  \w     87.00 178.00   1.00   10.00    --  111.00  45.00 150.00   91
 15  \w     86.00 141.00   1.00   10.00    --  111.00 -77.00   0.00   55
 16  \w     85.00 121.00   1.00   10.00    --  111.00-125.00  30.00   36
 17  \w     96.00 121.00   1.00   10.00    --  111.00-125.00 120.00   25
 18  \w     90.00 117.00   1.00   10.00    --  111.00-125.00 150.00   27
 19  \w     56.00  94.00   1.00   10.00    --  111.00 -94.00 120.00   38
 20  \w     42.00 127.00   1.00   10.00    --  111.00 -61.00  90.00   85
 21  \w     79.00 106.00   1.00   10.00    --  111.00 -94.00   0.00   27
 22  \w     45.00  73.00   1.00   10.00    --  111.00-125.00  30.00   28
 23  \w     44.00  85.00   1.00   10.00    --  111.00 -77.00   0.00   41
 24  \w     44.00 108.00   1.00   10.00    --  111.00 -94.00 -90.00   64
 25  \w     90.00 120.00   1.00   10.00    --  111.00-125.00-150.00   30
 26  \w     39.00 121.00   1.00   10.00    --  111.00-125.00 -90.00   82
 27  \w     44.00  72.00   1.00    2.50    --   42.75-125.00  90.00   28
 28  \w     24.00  83.00   1.00    2.50    --   42.75 -99.00 -90.00   59
 29  \w    -61.00  31.00   1.00    2.50    --  -38.50  57.00-180.00   92
 30  \w   -109.00 -12.00   1.00    2.50    --  -38.50 -57.00  30.00   97
;
_diffrn_measurement_device 'four-circle diffractometer'
_diffrn_measurement_device_type 'SuperNova, Dual, Cu at zero, AtlasS2'
_diffrn_measurement_method '\w scans'
_diffrn_orient_matrix_type 'CrysAlisPro convention (1999,Acta A55,543-557)'
_diffrn_orient_matrix_UB_11 0.0591400000
_diffrn_orient_matrix_UB_12 -0.0317668000
_diffrn_orient_matrix_UB_13 -0.0299545000
_diffrn_orient_matrix_UB_21 0.0554890000
_diffrn_orient_matrix_UB_22 0.0362812000
_diffrn_orient_matrix_UB_23 0.0288587000
_diffrn_orient_matrix_UB_31 0.0050706000
_diffrn_orient_matrix_UB_32 -0.0261921000
_diffrn_orient_matrix_UB_33 0.0762967000
_diffrn_radiation_monochromator mirror
_diffrn_radiation_probe x-ray
_diffrn_radiation_type CuK\a
_diffrn_radiation_wavelength 1.54184
_diffrn_reflns_av_unetI/netI 0.0217
_diffrn_reflns_Laue_measured_fraction_full 1.000
_diffrn_reflns_Laue_measured_fraction_max 0.995
_diffrn_reflns_limit_h_max 23
_diffrn_reflns_limit_h_min -23
_diffrn_reflns_limit_k_max 35
_diffrn_reflns_limit_k_min -35
_diffrn_reflns_limit_l_max 22
_diffrn_reflns_limit_l_min -20
_diffrn_reflns_number 18591
_diffrn_reflns_point_group_measured_fraction_full 1.000
_diffrn_reflns_point_group_measured_fraction_max 0.995
_diffrn_reflns_theta_full 67.684
_diffrn_reflns_theta_max 76.762
_diffrn_reflns_theta_min 2.813
_diffrn_source 'micro-focus sealed X-ray tube'
_diffrn_source_type 'SuperNova (Cu) X-ray Source'
_exptl_absorpt_coefficient_mu 12.808
_exptl_absorpt_correction_T_max 0.667
_exptl_absorpt_correction_T_min 0.130
_exptl_absorpt_correction_type analytical
_exptl_absorpt_process_details
;
CrysAlisPro 1.171.38.41 (Rigaku Oxford Diffraction, 2015)
Analytical numeric absorption correction using a multifaceted crystal
			model based on expressions derived by R.C. Clark & J.S. Reid.
(Clark, R. C. & Reid, J. S. (1995). Acta Cryst. A51, 887-897)
Empirical absorption correction using spherical harmonics,
 implemented in SCALE3 ABSPACK scaling algorithm.
;
_exptl_crystal_colour 'clear colourless'
_exptl_crystal_colour_lustre clear
_exptl_crystal_colour_primary colourless
_exptl_crystal_density_diffrn 1.851
_exptl_crystal_description block
_exptl_crystal_F_000 5224
_exptl_crystal_size_max 0.228
_exptl_crystal_size_mid 0.137
_exptl_crystal_size_min 0.034
_refine_diff_density_max 2.605
_refine_diff_density_min -1.475
_refine_diff_density_rms 0.150
_refine_ls_extinction_method none
_refine_ls_goodness_of_fit_ref 1.050
_refine_ls_hydrogen_treatment constr
_refine_ls_matrix_type full
_refine_ls_number_parameters 562
_refine_ls_number_reflns 18591
_refine_ls_number_restraints 0
_refine_ls_restrained_S_all 1.050
_refine_ls_R_factor_all 0.0598
_refine_ls_R_factor_gt 0.0495
_refine_ls_shift/su_max 0.003
_refine_ls_shift/su_mean 0.000
_refine_ls_structure_factor_coef Fsqd
_refine_ls_weighting_details 'w=1/[\s^2^(Fo^2^)+(0.1075P)^2^] where P=(Fo^2^+2Fc^2^)/3'
_refine_ls_weighting_scheme calc
_refine_ls_wR_factor_gt 0.1407
_refine_ls_wR_factor_ref 0.1488
_reflns_Friedel_coverage 0.000
_reflns_number_gt 14929
_reflns_number_total 18591
_reflns_threshold_expression 'I > 2\s(I)'
_cod_data_source_file '[Ag4{(PPh)4S2(NMe)2}][OTf]4x5C2H4Cl2_file013_file032.cif'
_cod_data_source_block Ag4S
_cod_database_code 4349407
_chemical_oxdiff_formula C66H72Ag4Cl12F12N4O12P8S6
_shelx_space_group_comment
;
The symmetry employed for this shelxl refinement is uniquely defined
by the following loop, which should always be used as a source of
symmetry information in preference to the above space-group names.
They are only intended as comments.
;
_olex2_refinement_description
;
1. Twinned data refinement
 Scales: 0.5807(8) 0.4193(8)
2. Fixed Uiso
 At 1.2 times of:
  All C(H) groups, All C(H,H) groups
 At 1.5 times of:
  All C(H,H,H) groups
3.a Secondary CH2 refined with riding coordinates:
 C33(H33A,H33B), C29(H29A,H29B), C30(H30A,H30B), C32(H32A,H32B), C31(H31A,H31B)
3.b Aromatic/amide H refined with riding coordinates:
 C13(H13), C16(H16), C9(H9), C26(H26), C22(H22), C10(H10), C17(H17), C15(H15),
 C11(H11), C19(H19), C23(H23), C18(H18), C12(H12), C3(H3), C25(H25), C6(H6),
 C2(H2), C4(H4), C24(H24), C5(H5)
3.c Idealised Me refined as rotating group:
 C20(H20A,H20B,H20C), C7(H7A,H7B,H7C)
;
_shelx_shelxl_version_number 2014/7
_olex2_submission_special_instructions 'No special instructions were received'
_oxdiff_exptl_absorpt_empirical_details
;
Empirical correction (ABSPACK) includes:
- Absorption correction using spherical harmonics
- Frame scaling
;
_oxdiff_exptl_absorpt_empirical_full_max 1.656
_oxdiff_exptl_absorpt_empirical_full_min 0.706
_oxdiff_twin_integration_method simultaneous
_oxdiff_twin_items 2
_twin_special_details
;
Component 2 rotated by 179.9586\% 
 around [-0.03 -0.00 1.00] (reciprocal) or [0.00 -0.00 1.00] (direct)
;

loop_
_space_group_symop_operation_xyz
'x, y, z'
'-x, y, -z+1/2'
'x+1/2, y+1/2, z'
'-x+1/2, y+1/2, -z+1/2'
'-x, -y, -z'
'x, -y, z-1/2'
'-x+1/2, -y+1/2, -z'
'x+1/2, -y+1/2, z-1/2'

loop_
_atom_site_label
_atom_site_type_symbol
_atom_site_fract_x
_atom_site_fract_y
_atom_site_fract_z
_atom_site_U_iso_or_equiv
_atom_site_adp_type
_atom_site_occupancy
_atom_site_site_symmetry_order
_atom_site_calc_flag
_atom_site_refinement_flags_posn
Ag1 Ag 0.41774(2) 0.31595(2) 0.33562(2) 0.02719(11) Uani 1 1 d .
Ag2 Ag 0.42404(2) 0.31638(2) 0.16996(2) 0.02867(11) Uani 1 1 d .
S3 S 0.50293(6) 0.31322(4) 0.52012(6) 0.0281(2) Uani 1 1 d .
S2 S 0.61778(6) 0.44199(4) 0.24951(6) 0.0275(2) Uani 1 1 d .
P4 P 0.41962(6) 0.40272(4) 0.15823(6) 0.0240(2) Uani 1 1 d .
S1 S 0.49540(6) 0.19355(4) 0.38386(6) 0.0286(2) Uani 1 1 d .
P2 P 0.41765(6) 0.22982(4) 0.16120(6) 0.0238(2) Uani 1 1 d .
P3 P 0.57461(6) 0.40320(4) 0.15677(6) 0.0238(2) Uani 1 1 d .
P1 P 0.41103(6) 0.22878(4) 0.32681(6) 0.0243(2) Uani 1 1 d .
S4 S 0.24573(6) 0.33770(4) 0.25917(6) 0.0302(2) Uani 1 1 d .
Cl5 Cl 0.41257(12) 0.42572(6) 0.76005(9) 0.0635(4) Uani 1 1 d .
Cl1 Cl 0.21346(14) 0.53242(8) 0.24422(12) 0.0779(6) Uani 1 1 d .
Cl4 Cl -0.08902(12) 0.42761(8) -0.06833(11) 0.0705(5) Uani 1 1 d .
Cl2 Cl 0.07262(14) 0.51366(9) 0.35213(13) 0.0815(6) Uani 1 1 d .
F3 F 0.4938(2) 0.22518(10) 0.57209(17) 0.0411(7) Uani 1 1 d .
F2 F 0.43998(18) 0.27815(11) 0.63685(16) 0.0392(6) Uani 1 1 d .
O2 O 0.5650(2) 0.29941(14) 0.48080(19) 0.0356(7) Uani 1 1 d .
F1 F 0.5527(2) 0.27360(12) 0.64370(17) 0.0428(7) Uani 1 1 d .
O1 O 0.4378(2) 0.30625(14) 0.47699(19) 0.0357(7) Uani 1 1 d .
F4 F 0.1276(2) 0.31249(13) 0.3200(2) 0.0467(8) Uani 1 1 d .
O3 O 0.5083(2) 0.35750(12) 0.56073(19) 0.0381(8) Uani 1 1 d .
F5 F 0.1249(2) 0.31037(14) 0.1992(2) 0.0496(8) Uani 1 1 d .
O6 O 0.2170(2) 0.38499(12) 0.2551(2) 0.0371(7) Uani 1 1 d .
F6 F 0.1788(2) 0.25516(12) 0.2622(2) 0.0508(8) Uani 1 1 d .
O5 O 0.2817(2) 0.32216(14) 0.1929(2) 0.0377(8) Uani 1 1 d .
N2 N 0.4963(2) 0.42965(13) 0.13272(19) 0.0252(7) Uani 1 1 d .
O4 O 0.2828(2) 0.32579(15) 0.3294(2) 0.0382(8) Uani 1 1 d .
N1 N 0.3998(2) 0.20094(13) 0.2426(2) 0.0269(7) Uani 1 1 d .
C8 C 0.3485(3) 0.20893(16) 0.0969(2) 0.0279(9) Uani 1 1 d .
C27 C 0.4972(3) 0.26957(16) 0.5976(2) 0.0295(9) Uani 1 1 d .
C21 C 0.3564(3) 0.42201(15) 0.0859(2) 0.0288(9) Uani 1 1 d .
C20 C 0.4951(3) 0.48189(15) 0.1215(3) 0.0303(9) Uani 1 1 d .
H20A H 0.4583 0.4901 0.0837 0.045 Uiso 1 1 calc GR
H20B H 0.5410 0.4925 0.1040 0.045 Uiso 1 1 calc GR
H20C H 0.4851 0.4976 0.1693 0.045 Uiso 1 1 calc GR
C7 C 0.3931(3) 0.14830(16) 0.2401(3) 0.0339(10) Uani 1 1 d .
H7A H 0.3554 0.1394 0.2038 0.051 Uiso 1 1 calc GR
H7B H 0.3818 0.1364 0.2902 0.051 Uiso 1 1 calc GR
H7C H 0.4378 0.1343 0.2246 0.051 Uiso 1 1 calc GR
C13 C 0.3609(3) 0.19334(19) 0.0236(3) 0.0337(10) Uani 1 1 d .
H13 H 0.4076 0.1910 0.0063 0.040 Uiso 1 1 calc R
C16 C 0.6486(3) 0.43862(18) -0.0492(3) 0.0351(10) Uani 1 1 d .
H16 H 0.6298 0.4410 -0.0993 0.042 Uiso 1 1 calc R
C9 C 0.2799(3) 0.21238(18) 0.1214(3) 0.0326(9) Uani 1 1 d .
H9 H 0.2712 0.2233 0.1710 0.039 Uiso 1 1 calc R
C14 C 0.6321(3) 0.42460(16) 0.0837(2) 0.0280(9) Uani 1 1 d .
C28 C 0.1652(3) 0.30190(19) 0.2604(3) 0.0371(10) Uani 1 1 d .
C26 C 0.2850(3) 0.42820(17) 0.1016(3) 0.0314(9) Uani 1 1 d .
H26 H 0.2697 0.4264 0.1521 0.038 Uiso 1 1 calc R
C1 C 0.3395(3) 0.20579(17) 0.3825(3) 0.0298(9) Uani 1 1 d .
C22 C 0.3775(3) 0.42447(17) 0.0113(3) 0.0314(9) Uani 1 1 d .
H22 H 0.4257 0.4200 -0.0002 0.038 Uiso 1 1 calc R
C10 C 0.2235(3) 0.19979(19) 0.0729(3) 0.0363(10) Uani 1 1 d .
H10 H 0.1766 0.2020 0.0898 0.044 Uiso 1 1 calc R
C17 C 0.7197(3) 0.44602(19) -0.0350(3) 0.0391(11) Uani 1 1 d .
H17 H 0.7499 0.4530 -0.0753 0.047 Uiso 1 1 calc R
C15 C 0.6043(3) 0.42774(16) 0.0094(3) 0.0305(9) Uani 1 1 d .
H15 H 0.5555 0.4224 -0.0006 0.037 Uiso 1 1 calc R
C11 C 0.2353(3) 0.18437(18) 0.0015(3) 0.0368(11) Uani 1 1 d .
H11 H 0.1967 0.1758 -0.0311 0.044 Uiso 1 1 calc R
C19 C 0.7032(3) 0.43221(19) 0.0979(3) 0.0336(10) Uani 1 1 d .
H19 H 0.7224 0.4300 0.1479 0.040 Uiso 1 1 calc R
C23 C 0.3275(3) 0.43349(19) -0.0464(3) 0.0381(11) Uani 1 1 d .
H23 H 0.3418 0.4354 -0.0971 0.046 Uiso 1 1 calc R
C18 C 0.7468(3) 0.4431(2) 0.0383(3) 0.0402(11) Uani 1 1 d .
H18 H 0.7956 0.4487 0.0482 0.048 Uiso 1 1 calc R
C12 C 0.3038(3) 0.18127(18) -0.0234(3) 0.0353(10) Uani 1 1 d .
H12 H 0.3117 0.1708 -0.0733 0.042 Uiso 1 1 calc R
C3 C 0.2889(4) 0.1936(2) 0.5033(3) 0.0432(12) Uani 1 1 d .
H3 H 0.2930 0.1950 0.5567 0.052 Uiso 1 1 calc R
C25 C 0.2367(3) 0.43693(19) 0.0428(3) 0.0375(10) Uani 1 1 d .
H25 H 0.1883 0.4411 0.0536 0.045 Uiso 1 1 calc R
C6 C 0.2779(3) 0.1886(2) 0.3473(3) 0.0420(12) Uani 1 1 d .
H6 H 0.2739 0.1867 0.2939 0.050 Uiso 1 1 calc R
C2 C 0.3443(3) 0.2085(2) 0.4603(3) 0.0389(11) Uani 1 1 d .
H2 H 0.3859 0.2208 0.4844 0.047 Uiso 1 1 calc R
C4 C 0.2283(3) 0.1769(2) 0.4695(3) 0.0415(12) Uani 1 1 d .
H4 H 0.1902 0.1669 0.4992 0.050 Uiso 1 1 calc R
C24 C 0.2574(3) 0.43964(19) -0.0302(3) 0.0393(11) Uani 1 1 d .
H24 H 0.2236 0.4457 -0.0696 0.047 Uiso 1 1 calc R
C5 C 0.2226(3) 0.1744(2) 0.3912(4) 0.0459(13) Uani 1 1 d .
H5 H 0.1803 0.1629 0.3676 0.055 Uiso 1 1 calc R
C33 C 0.4642(6) 0.3752(3) 0.7339(4) 0.072(2) Uani 1 1 d .
H33A H 0.4399 0.3459 0.7501 0.086 Uiso 1 1 calc R
H33B H 0.4665 0.3742 0.6782 0.086 Uiso 1 1 calc R
C29 C 0.1407(6) 0.4916(3) 0.2257(4) 0.073(2) Uani 1 1 d .
H29A H 0.1028 0.5088 0.1976 0.087 Uiso 1 1 calc R
H29B H 0.1573 0.4656 0.1928 0.087 Uiso 1 1 calc R
C30 C 0.1115(5) 0.4706(3) 0.2924(5) 0.071(2) Uani 1 1 d .
H30A H 0.1494 0.4537 0.3212 0.085 Uiso 1 1 calc R
H30B H 0.0753 0.4469 0.2769 0.085 Uiso 1 1 calc R
C32 C -0.0535(6) 0.4028(4) 0.0214(7) 0.095(3) Uani 1 1 d .
H32A H -0.0817 0.4136 0.0643 0.114 Uiso 1 1 calc R
H32B H -0.0538 0.3675 0.0201 0.114 Uiso 1 1 calc R
Cl3 Cl 0.04880(15) 0.39529(9) 0.12035(13) 0.0836(6) Uani 1 1 d .
C31 C 0.0173(7) 0.4207(4) 0.0279(7) 0.097(4) Uani 1 1 d .
H31A H 0.0180 0.4559 0.0287 0.117 Uiso 1 1 calc R
H31B H 0.0462 0.4092 -0.0140 0.117 Uiso 1 1 calc R

loop_
_atom_site_aniso_label
_atom_site_aniso_U_11
_atom_site_aniso_U_22
_atom_site_aniso_U_33
_atom_site_aniso_U_23
_atom_site_aniso_U_13
_atom_site_aniso_U_12
Ag1 0.03416(19) 0.02007(17) 0.02734(17) 0.00057(9) 0.00090(12) -0.00062(11)
Ag2 0.0369(2) 0.02023(18) 0.02899(18) 0.00052(10) 0.00211(13) -0.00011(11)
S3 0.0334(5) 0.0268(5) 0.0243(5) 0.0015(3) 0.0013(4) -0.0001(4)
S2 0.0332(5) 0.0238(4) 0.0254(4) 0.0006(3) 0.0011(4) -0.0035(4)
P4 0.0297(5) 0.0194(5) 0.0228(4) 0.0002(3) 0.0010(4) 0.0014(4)
S1 0.0296(5) 0.0273(5) 0.0289(5) 0.0054(4) -0.0012(4) -0.0019(4)
P2 0.0269(5) 0.0209(5) 0.0235(5) -0.0010(3) -0.0004(4) 0.0007(4)
P3 0.0289(5) 0.0193(5) 0.0235(4) 0.0002(3) 0.0027(4) 0.0000(4)
P1 0.0277(5) 0.0206(5) 0.0246(5) 0.0018(3) 0.0023(4) 0.0003(4)
S4 0.0288(5) 0.0314(5) 0.0306(5) -0.0001(4) 0.0022(4) -0.0010(4)
Cl5 0.0884(13) 0.0496(8) 0.0532(8) -0.0026(6) 0.0105(8) -0.0054(8)
Cl1 0.0925(15) 0.0739(12) 0.0688(11) 0.0058(9) 0.0245(10) 0.0161(11)
Cl4 0.0710(12) 0.0814(13) 0.0593(9) 0.0054(8) 0.0042(8) 0.0177(10)
Cl2 0.0931(16) 0.0753(13) 0.0775(12) -0.0102(9) 0.0280(11) 0.0165(12)
F3 0.059(2) 0.0265(13) 0.0385(15) -0.0004(10) 0.0074(13) 0.0009(14)
F2 0.0448(17) 0.0370(16) 0.0363(14) 0.0036(11) 0.0123(12) 0.0013(13)
O2 0.0374(19) 0.040(2) 0.0297(16) 0.0027(13) 0.0042(13) -0.0026(15)
F1 0.0496(18) 0.0439(18) 0.0343(14) 0.0089(11) -0.0075(13) -0.0015(14)
O1 0.0353(19) 0.0415(19) 0.0303(16) 0.0026(13) -0.0004(13) 0.0035(15)
F4 0.0400(18) 0.049(2) 0.0515(19) -0.0021(13) 0.0139(14) -0.0050(14)
O3 0.054(2) 0.0264(16) 0.0343(17) -0.0016(12) 0.0052(15) -0.0033(16)
F5 0.0420(18) 0.055(2) 0.0512(19) 0.0068(14) -0.0105(15) -0.0089(16)
O6 0.0416(19) 0.0310(17) 0.0389(17) 0.0015(13) 0.0023(14) -0.0004(14)
F6 0.0472(19) 0.0300(15) 0.076(2) 0.0050(14) 0.0086(16) -0.0030(14)
O5 0.0356(19) 0.042(2) 0.0360(18) -0.0034(14) 0.0053(14) -0.0018(15)
N2 0.0279(18) 0.0245(17) 0.0234(16) -0.0004(12) 0.0025(13) 0.0018(14)
O4 0.0354(19) 0.045(2) 0.0338(17) 0.0013(14) -0.0003(14) 0.0024(16)
N1 0.0312(19) 0.0245(17) 0.0247(16) 0.0005(13) -0.0012(14) 0.0005(14)
C8 0.038(2) 0.0186(19) 0.027(2) -0.0022(14) -0.0026(17) -0.0008(17)
C27 0.035(2) 0.027(2) 0.027(2) -0.0005(15) 0.0010(17) -0.0020(18)
C21 0.041(3) 0.0177(19) 0.028(2) 0.0003(14) -0.0006(17) 0.0020(17)
C20 0.036(2) 0.0200(19) 0.035(2) 0.0003(15) 0.0037(18) -0.0006(17)
C7 0.044(3) 0.023(2) 0.034(2) 0.0018(16) -0.0032(19) -0.0018(18)
C13 0.035(3) 0.039(2) 0.027(2) 0.0018(17) -0.0019(18) -0.003(2)
C16 0.049(3) 0.027(2) 0.030(2) 0.0024(16) 0.007(2) 0.003(2)
C9 0.035(2) 0.031(2) 0.031(2) -0.0047(16) -0.0026(18) 0.0001(19)
C14 0.038(2) 0.025(2) 0.0215(18) 0.0002(14) 0.0048(16) 0.0001(17)
C28 0.037(3) 0.035(2) 0.040(2) 0.0017(19) 0.001(2) -0.001(2)
C26 0.034(2) 0.026(2) 0.033(2) 0.0022(16) -0.0011(18) -0.0020(18)
C1 0.031(2) 0.024(2) 0.035(2) 0.0050(15) 0.0060(17) 0.0021(17)
C22 0.036(2) 0.027(2) 0.031(2) 0.0013(16) -0.0017(18) 0.0067(18)
C10 0.028(2) 0.036(3) 0.044(3) -0.0008(19) -0.0043(19) 0.002(2)
C17 0.048(3) 0.031(3) 0.039(2) 0.0038(18) 0.013(2) 0.000(2)
C15 0.038(3) 0.023(2) 0.031(2) 0.0014(15) 0.0029(18) 0.0017(17)
C11 0.040(3) 0.030(2) 0.039(3) -0.0034(17) -0.008(2) -0.0036(19)
C19 0.035(3) 0.034(2) 0.032(2) 0.0028(17) 0.0045(18) -0.0006(19)
C23 0.053(3) 0.033(3) 0.027(2) 0.0004(17) -0.005(2) 0.008(2)
C18 0.038(3) 0.042(3) 0.041(3) 0.001(2) 0.012(2) 0.000(2)
C12 0.043(3) 0.034(3) 0.028(2) -0.0029(16) -0.0043(19) -0.001(2)
C3 0.049(3) 0.040(3) 0.041(3) 0.001(2) 0.012(2) -0.005(2)
C25 0.038(3) 0.032(3) 0.041(3) 0.0022(18) -0.005(2) 0.003(2)
C6 0.037(3) 0.047(3) 0.042(3) 0.012(2) -0.002(2) -0.004(2)
C2 0.042(3) 0.039(3) 0.036(2) -0.0051(19) 0.009(2) -0.007(2)
C4 0.037(3) 0.032(3) 0.056(3) 0.009(2) 0.015(2) 0.002(2)
C24 0.049(3) 0.031(2) 0.037(2) 0.0028(18) -0.013(2) 0.003(2)
C5 0.031(3) 0.051(3) 0.056(3) 0.013(2) 0.001(2) -0.005(2)
C33 0.111(7) 0.042(3) 0.063(4) -0.012(3) 0.016(4) 0.001(4)
C29 0.094(6) 0.065(5) 0.059(4) -0.003(3) 0.011(4) 0.022(4)
C30 0.069(5) 0.074(5) 0.070(5) -0.009(4) 0.006(4) 0.018(4)
C32 0.077(6) 0.072(6) 0.137(9) -0.039(6) 0.032(6) -0.004(5)
Cl3 0.0957(17) 0.0707(13) 0.0832(13) -0.0024(9) -0.0197(12) 0.0210(12)
C31 0.108(9) 0.077(6) 0.110(8) -0.006(5) 0.042(7) -0.018(6)

loop_
_atom_type_symbol
_atom_type_description
_atom_type_scat_dispersion_real
_atom_type_scat_dispersion_imag
_atom_type_scat_source
C C 0.0181 0.0091 'International Tables Vol C Tables 4.2.6.8 and 6.1.1.4'
H H 0.0000 0.0000 'International Tables Vol C Tables 4.2.6.8 and 6.1.1.4'
Ag Ag 0.1306 4.2820 'International Tables Vol C Tables 4.2.6.8 and 6.1.1.4'
Cl Cl 0.3639 0.7018 'International Tables Vol C Tables 4.2.6.8 and 6.1.1.4'
F F 0.0727 0.0534 'International Tables Vol C Tables 4.2.6.8 and 6.1.1.4'
N N 0.0311 0.0180 'International Tables Vol C Tables 4.2.6.8 and 6.1.1.4'
O O 0.0492 0.0322 'International Tables Vol C Tables 4.2.6.8 and 6.1.1.4'
P P 0.2955 0.4335 'International Tables Vol C Tables 4.2.6.8 and 6.1.1.4'
S S 0.3331 0.5567 'International Tables Vol C Tables 4.2.6.8 and 6.1.1.4'

loop_
_exptl_crystal_face_index_h
_exptl_crystal_face_index_k
_exptl_crystal_face_index_l
_exptl_crystal_face_perp_dist
5 2 -4 0.0597
-3 2 -5 0.1241
-2 -2 3 0.0460
-4 -4 5 0.0492
0 -1 0 0.0192
0 1 0 0.0152
5 1 4 0.0936
-5 -3 -1 0.0828

loop_
_geom_angle_atom_site_label_1
_geom_angle_atom_site_label_2
_geom_angle_atom_site_label_3
_geom_angle
_geom_angle_site_symmetry_1
_geom_angle_site_symmetry_3
Ag2 Ag1 Ag2 84.052(13) . 2_655
P3 Ag1 Ag2 86.59(3) 2_655 2_655
P3 Ag1 Ag2 92.67(3) 2_655 .
P3 Ag1 O1 92.63(9) 2_655 .
P3 Ag1 O4 87.27(10) 2_655 .
P1 Ag1 Ag2 86.79(3) . .
P1 Ag1 Ag2 92.97(3) . 2_655
P1 Ag1 P3 179.34(4) . 2_655
P1 Ag1 O1 87.82(9) . .
P1 Ag1 O4 93.14(10) . .
O1 Ag1 Ag2 167.55(9) . .
O1 Ag1 Ag2 85.02(9) . 2_655
O1 Ag1 O4 99.93(12) . .
O4 Ag1 Ag2 91.57(8) . .
O4 Ag1 Ag2 172.27(9) . 2_655
Ag1 Ag2 Ag1 95.945(13) . 2_655
P4 Ag2 Ag1 94.99(3) . .
P4 Ag2 Ag1 91.89(3) . 2_655
P4 Ag2 P2 170.30(4) . .
P2 Ag2 Ag1 92.39(3) . 2_655
P2 Ag2 Ag1 93.22(3) . .
O2 S3 O1 113.9(2) . .
O2 S3 C27 104.5(2) . .
O1 S3 C27 103.6(2) . .
O3 S3 O2 115.4(2) . .
O3 S3 O1 115.3(2) . .
O3 S3 C27 101.8(2) . .
P4 S2 P3 101.68(6) 2_655 .
S2 P4 Ag2 117.69(5) 2_655 .
N2 P4 Ag2 115.77(13) . .
N2 P4 S2 106.39(13) . 2_655
N2 P4 C21 103.3(2) . .
C21 P4 Ag2 112.24(15) . .
C21 P4 S2 99.32(15) . 2_655
P1 S1 P2 100.45(6) . 2_655
S1 P2 Ag2 117.78(6) 2_655 .
N1 P2 Ag2 115.61(13) . .
N1 P2 S1 105.62(14) . 2_655
N1 P2 C8 102.8(2) . .
C8 P2 Ag2 113.40(15) . .
C8 P2 S1 99.42(16) . 2_655
S2 P3 Ag1 116.70(5) . 2_655
N2 P3 Ag1 119.88(14) . 2_655
N2 P3 S2 106.50(13) . .
N2 P3 C14 102.4(2) . .
C14 P3 Ag1 109.42(15) . 2_655
C14 P3 S2 99.04(15) . .
S1 P1 Ag1 113.51(6) . .
N1 P1 Ag1 121.40(13) . .
N1 P1 S1 106.25(14) . .
N1 P1 C1 103.8(2) . .
C1 P1 Ag1 110.92(16) . .
C1 P1 S1 98.02(16) . .
O6 S4 O5 115.2(2) . .
O6 S4 O4 115.4(2) . .
O6 S4 C28 101.2(2) . .
O5 S4 O4 113.6(2) . .
O5 S4 C28 105.0(2) . .
O4 S4 C28 104.3(2) . .
S3 O1 Ag1 127.4(2) . .
P3 N2 P4 118.9(2) . .
C20 N2 P4 117.5(3) . .
C20 N2 P3 118.4(3) . .
S4 O4 Ag1 121.1(2) . .
P1 N1 P2 120.4(2) . .
C7 N1 P2 117.9(3) . .
C7 N1 P1 119.6(3) . .
C13 C8 P2 123.3(4) . .
C9 C8 P2 116.6(3) . .
C9 C8 C13 119.9(4) . .
F3 C27 S3 111.8(3) . .
F3 C27 F2 108.5(4) . .
F2 C27 S3 109.7(3) . .
F1 C27 S3 109.9(3) . .
F1 C27 F3 108.8(4) . .
F1 C27 F2 108.0(4) . .
C26 C21 P4 121.3(3) . .
C22 C21 P4 118.9(4) . .
C22 C21 C26 119.2(4) . .
N2 C20 H20A 109.5 . .
N2 C20 H20B 109.5 . .
N2 C20 H20C 109.5 . .
H20A C20 H20B 109.5 . .
H20A C20 H20C 109.5 . .
H20B C20 H20C 109.5 . .
N1 C7 H7A 109.5 . .
N1 C7 H7B 109.5 . .
N1 C7 H7C 109.5 . .
H7A C7 H7B 109.5 . .
H7A C7 H7C 109.5 . .
H7B C7 H7C 109.5 . .
C8 C13 H13 120.5 . .
C12 C13 C8 119.1(5) . .
C12 C13 H13 120.5 . .
C17 C16 H16 119.8 . .
C17 C16 C15 120.4(5) . .
C15 C16 H16 119.8 . .
C8 C9 H9 120.1 . .
C8 C9 C10 119.7(4) . .
C10 C9 H9 120.1 . .
C15 C14 P3 118.1(4) . .
C19 C14 P3 121.6(3) . .
C19 C14 C15 119.9(4) . .
F4 C28 S4 110.8(4) . .
F4 C28 F5 107.5(5) . .
F4 C28 F6 107.9(4) . .
F5 C28 S4 110.6(4) . .
F5 C28 F6 107.5(4) . .
F6 C28 S4 112.3(4) . .
C21 C26 H26 120.3 . .
C25 C26 C21 119.4(5) . .
C25 C26 H26 120.3 . .
C6 C1 P1 120.5(4) . .
C2 C1 P1 119.7(4) . .
C2 C1 C6 119.6(5) . .
C21 C22 H22 120.2 . .
C23 C22 C21 119.7(5) . .
C23 C22 H22 120.2 . .
C9 C10 H10 119.7 . .
C11 C10 C9 120.6(5) . .
C11 C10 H10 119.7 . .
C16 C17 H17 120.2 . .
C16 C17 C18 119.6(5) . .
C18 C17 H17 120.2 . .
C16 C15 C14 119.7(5) . .
C16 C15 H15 120.1 . .
C14 C15 H15 120.1 . .
C10 C11 H11 120.1 . .
C10 C11 C12 119.8(5) . .
C12 C11 H11 120.1 . .
C14 C19 H19 120.2 . .
C14 C19 C18 119.5(5) . .
C18 C19 H19 120.2 . .
C22 C23 H23 119.8 . .
C24 C23 C22 120.5(5) . .
C24 C23 H23 119.8 . .
C17 C18 C19 120.8(6) . .
C17 C18 H18 119.6 . .
C19 C18 H18 119.6 . .
C13 C12 H12 119.5 . .
C11 C12 C13 120.9(5) . .
C11 C12 H12 119.5 . .
C2 C3 H3 119.8 . .
C4 C3 H3 119.8 . .
C4 C3 C2 120.5(5) . .
C26 C25 H25 119.3 . .
C24 C25 C26 121.3(5) . .
C24 C25 H25 119.3 . .
C1 C6 H6 120.4 . .
C5 C6 C1 119.1(5) . .
C5 C6 H6 120.4 . .
C1 C2 H2 119.8 . .
C3 C2 C1 120.4(5) . .
C3 C2 H2 119.8 . .
C3 C4 H4 120.2 . .
C3 C4 C5 119.7(5) . .
C5 C4 H4 120.2 . .
C23 C24 H24 120.1 . .
C25 C24 C23 119.8(5) . .
C25 C24 H24 120.1 . .
C6 C5 C4 120.7(6) . .
C6 C5 H5 119.7 . .
C4 C5 H5 119.7 . .
Cl5 C33 H33A 108.7 . .
Cl5 C33 H33B 108.7 . .
C33 C33 Cl5 114.1(4) 2_656 .
C33 C33 H33A 108.7 2_656 .
C33 C33 H33B 108.7 2_656 .
H33A C33 H33B 107.6 . .
Cl1 C29 H29A 108.6 . .
Cl1 C29 H29B 108.6 . .
H29A C29 H29B 107.6 . .
C30 C29 Cl1 114.6(7) . .
C30 C29 H29A 108.6 . .
C30 C29 H29B 108.6 . .
Cl2 C30 H30A 109.0 . .
Cl2 C30 H30B 109.0 . .
C29 C30 Cl2 112.8(7) . .
C29 C30 H30A 109.0 . .
C29 C30 H30B 109.0 . .
H30A C30 H30B 107.8 . .
Cl4 C32 H32A 110.8 . .
Cl4 C32 H32B 110.8 . .
H32A C32 H32B 108.9 . .
C31 C32 Cl4 104.6(9) . .
C31 C32 H32A 110.8 . .
C31 C32 H32B 110.8 . .
C32 C31 Cl3 102.1(8) . .
C32 C31 H31A 111.3 . .
C32 C31 H31B 111.3 . .
Cl3 C31 H31A 111.3 . .
Cl3 C31 H31B 111.3 . .
H31A C31 H31B 109.2 . .

loop_
_geom_bond_atom_site_label_1
_geom_bond_atom_site_label_2
_geom_bond_distance
_geom_bond_site_symmetry_2
Ag1 Ag2 2.9448(4) .
Ag1 Ag2 3.0053(5) 2_655
Ag1 P3 2.4570(11) 2_655
Ag1 P1 2.4551(11) .
Ag1 O1 2.540(3) .
Ag1 O4 2.572(4) .
Ag2 Ag1 3.0054(5) 2_655
Ag2 P4 2.4341(11) .
Ag2 P2 2.4376(11) .
S3 O2 1.440(4) .
S3 O1 1.447(4) .
S3 O3 1.439(3) .
S3 C27 1.848(4) .
S2 P4 2.1137(14) 2_655
S2 P3 2.1171(14) .
P4 S2 2.1137(14) 2_655
P4 N2 1.713(4) .
P4 C21 1.811(5) .
S1 P2 2.1155(15) 2_655
S1 P1 2.1130(15) .
P2 S1 2.1155(15) 2_655
P2 N1 1.699(4) .
P2 C8 1.809(5) .
P3 Ag1 2.4570(11) 2_655
P3 N2 1.702(4) .
P3 C14 1.821(5) .
P1 N1 1.694(4) .
P1 C1 1.820(5) .
S4 O6 1.436(4) .
S4 O5 1.445(4) .
S4 O4 1.452(4) .
S4 C28 1.828(6) .
Cl5 C33 1.792(8) .
Cl1 C29 1.816(11) .
Cl4 C32 1.846(14) .
Cl2 C30 1.781(8) .
F3 C27 1.327(5) .
F2 C27 1.328(6) .
F1 C27 1.318(6) .
F4 C28 1.327(6) .
F5 C28 1.331(7) .
F6 C28 1.337(6) .
N2 C20 1.480(5) .
N1 C7 1.484(5) .
C8 C13 1.397(6) .
C8 C9 1.389(7) .
C21 C26 1.402(7) .
C21 C22 1.396(6) .
C20 H20A 0.9800 .
C20 H20B 0.9800 .
C20 H20C 0.9800 .
C7 H7A 0.9800 .
C7 H7B 0.9800 .
C7 H7C 0.9800 .
C13 H13 0.9500 .
C13 C12 1.389(7) .
C16 H16 0.9500 .
C16 C17 1.380(9) .
C16 C15 1.391(7) .
C9 H9 0.9500 .
C9 C10 1.397(7) .
C14 C15 1.407(6) .
C14 C19 1.381(7) .
C26 H26 0.9500 .
C26 C25 1.388(7) .
C1 C6 1.395(8) .
C1 C2 1.383(7) .
C22 H22 0.9500 .
C22 C23 1.398(7) .
C10 H10 0.9500 .
C10 C11 1.363(8) .
C17 H17 0.9500 .
C17 C18 1.387(8) .
C15 H15 0.9500 .
C11 H11 0.9500 .
C11 C12 1.388(9) .
C19 H19 0.9500 .
C19 C18 1.395(7) .
C23 H23 0.9500 .
C23 C24 1.379(9) .
C18 H18 0.9500 .
C12 H12 0.9500 .
C3 H3 0.9500 .
C3 C2 1.381(8) .
C3 C4 1.363(9) .
C25 H25 0.9500 .
C25 C24 1.367(8) .
C6 H6 0.9500 .
C6 C5 1.384(8) .
C2 H2 0.9500 .
C4 H4 0.9500 .
C4 C5 1.391(9) .
C24 H24 0.9500 .
C5 H5 0.9500 .
C33 C33 1.46(2) 2_656
C33 H33A 0.9900 .
C33 H33B 0.9900 .
C29 H29A 0.9900 .
C29 H29B 0.9900 .
C29 C30 1.447(12) .
C30 H30A 0.9900 .
C30 H30B 0.9900 .
C32 H32A 0.9900 .
C32 H32B 0.9900 .
C32 C31 1.435(16) .
Cl3 C31 1.870(13) .
C31 H31A 0.9900 .
C31 H31B 0.9900 .

loop_
_geom_torsion_atom_site_label_1
_geom_torsion_atom_site_label_2
_geom_torsion_atom_site_label_3
_geom_torsion_atom_site_label_4
_geom_torsion
_geom_torsion_site_symmetry_1
Ag1 P3 N2 P4 31.8(3) 2_655
Ag1 P3 N2 C20 -174.2(3) 2_655
Ag1 P3 C14 C15 88.4(4) 2_655
Ag1 P3 C14 C19 -83.9(4) 2_655
Ag1 P1 N1 P2 18.8(3) .
Ag1 P1 N1 C7 -177.6(3) .
Ag1 P1 C1 C6 106.8(4) .
Ag1 P1 C1 C2 -68.5(4) .
Ag2 P4 N2 P3 -28.5(3) .
Ag2 P4 N2 C20 177.2(3) .
Ag2 P4 C21 C26 85.7(4) .
Ag2 P4 C21 C22 -85.6(4) .
Ag2 P2 N1 P1 -17.9(3) .
Ag2 P2 N1 C7 178.2(3) .
Ag2 P2 C8 C13 100.8(4) .
Ag2 P2 C8 C9 -74.3(4) .
S2 P4 N2 P3 104.3(2) 2_655
S2 P4 N2 C20 -49.9(3) 2_655
S2 P4 C21 C26 -39.5(4) 2_655
S2 P4 C21 C22 149.3(4) 2_655
S2 P3 N2 P4 -103.5(2) .
S2 P3 N2 C20 50.5(3) .
S2 P3 C14 C15 -149.0(3) .
S2 P3 C14 C19 38.7(4) .
P4 C21 C26 C25 -171.6(4) .
P4 C21 C22 C23 172.1(4) .
S1 P2 N1 P1 114.2(2) 2_655
S1 P2 N1 C7 -49.7(4) 2_655
S1 P2 C8 C13 -25.1(4) 2_655
S1 P2 C8 C9 159.8(4) 2_655
S1 P1 N1 P2 -112.8(2) .
S1 P1 N1 C7 50.8(4) .
S1 P1 C1 C6 -134.2(4) .
S1 P1 C1 C2 50.6(4) .
P2 C8 C13 C12 -175.3(4) .
P2 C8 C9 C10 175.9(4) .
P3 C14 C15 C16 -172.6(4) .
P3 C14 C19 C18 172.4(4) .
P1 C1 C6 C5 -175.6(5) .
P1 C1 C2 C3 176.5(5) .
Cl1 C29 C30 Cl2 63.7(8) .
Cl4 C32 C31 Cl3 178.8(5) .
O2 S3 O1 Ag1 -34.9(3) .
O2 S3 C27 F3 -57.7(4) .
O2 S3 C27 F2 -178.2(3) .
O2 S3 C27 F1 63.1(4) .
O1 S3 C27 F3 61.8(4) .
O1 S3 C27 F2 -58.7(4) .
O1 S3 C27 F1 -177.3(3) .
O3 S3 O1 Ag1 101.9(3) .
O3 S3 C27 F3 -178.2(4) .
O3 S3 C27 F2 61.4(4) .
O3 S3 C27 F1 -57.3(4) .
O6 S4 O4 Ag1 -109.2(3) .
O6 S4 C28 F4 -60.7(4) .
O6 S4 C28 F5 58.4(4) .
O6 S4 C28 F6 178.5(4) .
O5 S4 O4 Ag1 27.1(3) .
O5 S4 C28 F4 179.1(4) .
O5 S4 C28 F5 -61.8(4) .
O5 S4 C28 F6 58.3(4) .
N2 P4 C21 C26 -148.9(4) .
N2 P4 C21 C22 39.9(4) .
N2 P3 C14 C15 -39.8(4) .
N2 P3 C14 C19 147.9(4) .
O4 S4 C28 F4 59.3(4) .
O4 S4 C28 F5 178.5(4) .
O4 S4 C28 F6 -61.4(4) .
N1 P2 C8 C13 -133.6(4) .
N1 P2 C8 C9 51.3(4) .
N1 P1 C1 C6 -25.2(5) .
N1 P1 C1 C2 159.6(4) .
C8 P2 N1 P1 -142.0(3) .
C8 P2 N1 C7 54.1(4) .
C8 C13 C12 C11 -0.2(8) .
C8 C9 C10 C11 -0.4(8) .
C27 S3 O1 Ag1 -147.7(3) .
C21 P4 N2 P3 -151.6(2) .
C21 P4 N2 C20 54.1(3) .
C21 C26 C25 C24 0.0(8) .
C21 C22 C23 C24 -0.5(8) .
C13 C8 C9 C10 0.6(7) .
C16 C17 C18 C19 0.9(8) .
C9 C8 C13 C12 -0.3(7) .
C9 C10 C11 C12 -0.2(8) .
C14 P3 N2 P4 153.0(2) .
C14 P3 N2 C20 -53.0(3) .
C14 C19 C18 C17 -0.6(8) .
C28 S4 O4 Ag1 140.8(3) .
C26 C21 C22 C23 0.6(7) .
C26 C25 C24 C23 0.2(8) .
C1 P1 N1 P2 144.4(3) .
C1 P1 N1 C7 -52.0(4) .
C1 C6 C5 C4 -0.5(9) .
C22 C21 C26 C25 -0.4(7) .
C22 C23 C24 C25 0.0(8) .
C10 C11 C12 C13 0.5(8) .
C17 C16 C15 C14 0.5(7) .
C15 C16 C17 C18 -0.8(8) .
C15 C14 C19 C18 0.3(8) .
C19 C14 C15 C16 -0.2(7) .
C3 C4 C5 C6 0.3(9) .
C6 C1 C2 C3 1.2(8) .
C2 C1 C6 C5 -0.3(8) .
C2 C3 C4 C5 0.6(9) .
C4 C3 C2 C1 -1.3(9) .

loop_
_exptl_oxdiff_crystal_face_indexfrac_h
_exptl_oxdiff_crystal_face_indexfrac_k
_exptl_oxdiff_crystal_face_indexfrac_l
_exptl_oxdiff_crystal_face_x
_exptl_oxdiff_crystal_face_y
_exptl_oxdiff_crystal_face_z
5.2488 1.9918 -4.0202 0.3676 0.2475 -0.3323
-2.6979 2.0091 -4.9864 -0.0740 -0.2207 -0.4467
-2.2854 -1.5974 3.0081 -0.1745 -0.0980 0.2598
-4.3124 -3.9954 5.0150 -0.2783 -0.2395 0.4654
-0.0022 -1.0006 -0.0005 0.0317 -0.0364 0.0262
0.0022 1.0006 0.0005 -0.0317 0.0364 -0.0262
4.7662 0.9887 3.9795 0.1313 0.4152 0.3019
-4.9508 -2.9908 -0.9805 -0.1684 -0.4115 -0.0216

loop_
_twin_individual_id
_twin_individual_mass_fraction_refined
_oxdiff_twin_reflns_isolated
_oxdiff_twin_reflns_overlapped
_twin_individual_twin_lattice_type
_twin_individual_twin_matrix_11
_twin_individual_twin_matrix_12
_twin_individual_twin_matrix_13
_twin_individual_twin_matrix_21
_twin_individual_twin_matrix_22
_twin_individual_twin_matrix_23
_twin_individual_twin_matrix_31
_twin_individual_twin_matrix_32
_twin_individual_twin_matrix_33
1 0.5671 33554 13290 ref 1.0000 0.0000 0.0000 0.0000 1.0000 0.0000 0.0000 0.0000 1.0000
2 0.4329 33448 13289 nmt -1.0013 -0.0010 -0.0590 0.0011 -1.0002 -0.0010 0.0040 -0.0006 0.9998
